data_4114186
loop_
_publ_author_name
'Lihung Pu'
'Andrew D. Phillips'
'Anne F. Richards'
'Matthias Stender'
'Richard S. Simons'
'Marilyn M. Olmstead'
'Philip P. Power'

_publ_section_title
;
 Germanium and Tin Analogues of Alkynes and Their Reduction Products
;
_journal_name_full 'Journal of the American Chemical Society'
_journal_page_first 11626
_journal_page_last 11636
_journal_paper_doi 10.1021/ja035711m
_journal_volume 125
_journal_year 2003
_chemical_formula_sum 'C60 H74 Cl2 Sn2'
_chemical_formula_weight 1103.47
_chemical_name_common '[Dipp*SnCl]~2~'
_chemical_name_systematic
; 
 ? 
;
_space_group_IT_number 14
_symmetry_cell_setting monoclinic
_symmetry_space_group_name_Hall '-P 2yn'
_symmetry_space_group_name_H-M 'P 1 21/n 1'
_atom_sites_solution_hydrogens geom
_atom_sites_solution_primary direct
_atom_sites_solution_secondary difmap
_audit_creation_method SHELXL-97
_cell_angle_alpha 90.00
_cell_angle_beta 97.247(3)
_cell_angle_gamma 90.00
_cell_formula_units_Z 2
_cell_length_a 13.3297(7)
_cell_length_b 14.1189(9)
_cell_length_c 14.4249(10)
_cell_measurement_reflns_used 923
_cell_measurement_temperature 90(2)
_cell_measurement_theta_max 31.3
_cell_measurement_theta_min 3.22
_cell_volume 2693.1(3)
_computing_cell_refinement 'Bruker SAINT 6.35A (Bruker 2002)'
_computing_data_collection 'Bruker SMART 5.054 (Bruker 2001)'
_computing_data_reduction 'Bruker SAINT 6.35A (Bruker 2002)'
_computing_molecular_graphics 'SHELXTL 5, XP (Sheldrick, 1994)'
_computing_publication_material 'SHELXL-97 (Sheldrick, 1997)'
_computing_structure_refinement 'SHELXL-97 (Sheldrick, 1997)'
_computing_structure_solution 'SHELXS-97 (Sheldrick, 1990)'
_diffrn_ambient_temperature 90(2)
_diffrn_detector_area_resol_mean 8.3
_diffrn_measured_fraction_theta_full 0.995
_diffrn_measured_fraction_theta_max 0.995
_diffrn_measurement_device_type 'Bruker SMART 1000'
_diffrn_measurement_method \w
_diffrn_radiation_monochromator graphite
_diffrn_radiation_source 'normal-focus sealed tube'
_diffrn_radiation_type MoK\a
_diffrn_radiation_wavelength 0.71073
_diffrn_reflns_av_R_equivalents 0.0250
_diffrn_reflns_av_sigmaI/netI 0.0190
_diffrn_reflns_limit_h_max 15
_diffrn_reflns_limit_h_min -15
_diffrn_reflns_limit_k_max 16
_diffrn_reflns_limit_k_min -16
_diffrn_reflns_limit_l_max 17
_diffrn_reflns_limit_l_min -17
_diffrn_reflns_number 24068
_diffrn_reflns_theta_full 25.24
_diffrn_reflns_theta_max 25.24
_diffrn_reflns_theta_min 1.96
_diffrn_standards_decay_% <0.1
_diffrn_standards_interval_time
;
frames measured at beginning and end of data collection 
;
_diffrn_standards_number '50 frames remeasured'
_exptl_absorpt_coefficient_mu 1.063
_exptl_absorpt_correction_T_max 0.7273
_exptl_absorpt_correction_T_min 0.6079
_exptl_absorpt_correction_type multi-scan
_exptl_absorpt_process_details 'SADABS 2.04 (Bruker 2002)'
_exptl_crystal_colour orange
_exptl_crystal_density_diffrn 1.361
_exptl_crystal_description block
_exptl_crystal_F_000 1136
_exptl_crystal_size_max 0.52
_exptl_crystal_size_mid 0.41
_exptl_crystal_size_min 0.32
_refine_diff_density_max 5.255
_refine_diff_density_min -1.309
_refine_diff_density_rms 0.190
_refine_ls_extinction_method none
_refine_ls_goodness_of_fit_ref 1.076
_refine_ls_hydrogen_treatment constr
_refine_ls_matrix_type full
_refine_ls_number_parameters 289
_refine_ls_number_reflns 4846
_refine_ls_number_restraints 0
_refine_ls_restrained_S_all 1.076
_refine_ls_R_factor_all 0.0771
_refine_ls_R_factor_gt 0.0697
_refine_ls_shift/su_max 0.000
_refine_ls_shift/su_mean 0.000
_refine_ls_structure_factor_coef Fsqd
_refine_ls_weighting_details 'calc w=1/[\s^2^(Fo^2^)+(0.0999P)^2^+31.0617P] where P=(Fo^2^+2Fc^2^)/3'
_refine_ls_weighting_scheme calc
_refine_ls_wR_factor_gt 0.1920
_refine_ls_wR_factor_ref 0.1997
_reflns_number_gt 4240
_reflns_number_total 4846
_reflns_threshold_expression I>2/s(I)
_cod_data_source_file ja035711msi20030421_060217_2.cif
_cod_data_source_block adp48
_cod_original_sg_symbol_H-M 'P 21/n'
_cod_database_code 4114186

loop_
_symmetry_equiv_pos_as_xyz
'x, y, z'
'-x+1/2, y+1/2, -z+1/2'
'-x, -y, -z'
'x-1/2, -y-1/2, z-1/2'

loop_
_atom_site_label
_atom_site_type_symbol
_atom_site_fract_x
_atom_site_fract_y
_atom_site_fract_z
_atom_site_U_iso_or_equiv
_atom_site_adp_type
_atom_site_occupancy
_atom_site_symmetry_multiplicity
_atom_site_calc_flag
_atom_site_refinement_flags
Sn1 Sn 0.60499(4) 0.89427(4) 0.01474(3) 0.0263(2) Uani 1 1 d .
Cl1 Cl 0.60999(11) 1.07594(9) 0.06141(9) 0.0145(3) Uani 1 1 d .
C1 C 0.6186(5) 0.8515(5) 0.1643(4) 0.0213(13) Uani 1 1 d .
C2 C 0.7147(5) 0.8111(5) 0.1916(5) 0.0218(13) Uani 1 1 d .
C3 C 0.7412(5) 0.7776(5) 0.2832(5) 0.0264(15) Uani 1 1 d .
H3A H 0.8048 0.7480 0.3006 0.032 Uiso 1 1 calc R
C4 C 0.6741(6) 0.7883(5) 0.3473(5) 0.0281(15) Uani 1 1 d .
H4A H 0.6929 0.7686 0.4101 0.034 Uiso 1 1 calc R
C5 C 0.5795(5) 0.8272(5) 0.3218(5) 0.0261(15) Uani 1 1 d .
H5A H 0.5341 0.8336 0.3671 0.031 Uiso 1 1 calc R
C6 C 0.5500(5) 0.8570(5) 0.2306(5) 0.0233(14) Uani 1 1 d .
C7 C 0.7884(5) 0.8041(5) 0.1209(5) 0.0211(13) Uani 1 1 d .
C8 C 0.8640(5) 0.8756(5) 0.1201(5) 0.0246(14) Uani 1 1 d .
C9 C 0.9291(6) 0.8713(5) 0.0522(6) 0.0319(16) Uani 1 1 d .
H9A H 0.9792 0.9190 0.0505 0.038 Uiso 1 1 calc R
C10 C 0.9223(6) 0.7990(6) -0.0129(6) 0.0381(18) Uani 1 1 d .
H10A H 0.9679 0.7971 -0.0585 0.046 Uiso 1 1 calc R
C11 C 0.8494(6) 0.7295(6) -0.0119(6) 0.0345(17) Uani 1 1 d .
H11A H 0.8454 0.6803 -0.0572 0.041 Uiso 1 1 calc R
C12 C 0.7814(5) 0.7301(5) 0.0544(5) 0.0286(15) Uani 1 1 d .
C13 C 0.8751(5) 0.9542(5) 0.1924(5) 0.0249(14) Uani 1 1 d .
H13A H 0.8091 0.9608 0.2180 0.030 Uiso 1 1 calc R
C14 C 0.9565(6) 0.9272(6) 0.2741(6) 0.0342(17) Uani 1 1 d .
H14A H 0.9395 0.8659 0.2999 0.051 Uiso 1 1 calc R
H14B H 0.9591 0.9758 0.3229 0.051 Uiso 1 1 calc R
H14C H 1.0226 0.9229 0.2513 0.051 Uiso 1 1 calc R
C15 C 0.9010(6) 1.0499(5) 0.1523(6) 0.0356(17) Uani 1 1 d .
H15A H 0.8489 1.0671 0.1009 0.053 Uiso 1 1 calc R
H15B H 0.9668 1.0459 0.1290 0.053 Uiso 1 1 calc R
H15C H 0.9038 1.0983 0.2014 0.053 Uiso 1 1 calc R
C16 C 0.7054(5) 0.6502(5) 0.0559(5) 0.0306(16) Uani 1 1 d .
H16A H 0.6489 0.6734 0.0895 0.037 Uiso 1 1 calc R
C17 C 0.6602(7) 0.6199(6) -0.0428(7) 0.045(2) Uani 1 1 d .
H17A H 0.6117 0.5685 -0.0386 0.067 Uiso 1 1 calc R
H17B H 0.7145 0.5980 -0.0775 0.067 Uiso 1 1 calc R
H17C H 0.6257 0.6740 -0.0754 0.067 Uiso 1 1 calc R
C18 C 0.7533(6) 0.5649(6) 0.1090(6) 0.0373(18) Uani 1 1 d .
H18A H 0.7818 0.5844 0.1721 0.056 Uiso 1 1 calc R
H18B H 0.8072 0.5393 0.0759 0.056 Uiso 1 1 calc R
H18C H 0.7018 0.5161 0.1132 0.056 Uiso 1 1 calc R
C19 C 0.4414(5) 0.8852(5) 0.2012(5) 0.0254(15) Uani 1 1 d .
C20 C 0.3765(5) 0.8165(6) 0.1562(5) 0.0295(16) Uani 1 1 d .
C21 C 0.2758(6) 0.8413(6) 0.1283(6) 0.0360(18) Uani 1 1 d .
H21A H 0.2303 0.7955 0.0987 0.043 Uiso 1 1 calc R
C22 C 0.2416(6) 0.9316(7) 0.1433(6) 0.0390(19) Uani 1 1 d .
H22A H 0.1734 0.9478 0.1219 0.047 Uiso 1 1 calc R
C23 C 0.3055(6) 0.9991(6) 0.1891(5) 0.0343(17) Uani 1 1 d .
H23A H 0.2808 1.0610 0.1988 0.041 Uiso 1 1 calc R
C24 C 0.4061(5) 0.9763(6) 0.2209(5) 0.0278(15) Uani 1 1 d .
C25 C 0.4106(6) 0.7150(6) 0.1433(5) 0.0326(17) Uani 1 1 d .
H25A H 0.4834 0.7111 0.1699 0.039 Uiso 1 1 calc R
C26 C 0.4032(8) 0.6845(6) 0.0402(7) 0.049(2) Uani 1 1 d .
H26A H 0.4407 0.7294 0.0059 0.074 Uiso 1 1 calc R
H26B H 0.3321 0.6836 0.0129 0.074 Uiso 1 1 calc R
H26C H 0.4321 0.6210 0.0364 0.074 Uiso 1 1 calc R
C27 C 0.3527(7) 0.6459(7) 0.1984(7) 0.049(2) Uani 1 1 d .
H27A H 0.3582 0.6661 0.2638 0.074 Uiso 1 1 calc R
H27B H 0.3814 0.5823 0.1950 0.074 Uiso 1 1 calc R
H27C H 0.2813 0.6450 0.1717 0.074 Uiso 1 1 calc R
C28 C 0.4724(6) 1.0470(6) 0.2816(5) 0.0312(16) Uani 1 1 d .
H28A H 0.5446 1.0286 0.2801 0.037 Uiso 1 1 calc R
C29 C 0.4496(7) 1.0380(6) 0.3835(5) 0.0408(19) Uani 1 1 d .
H29A H 0.4566 0.9716 0.4033 0.061 Uiso 1 1 calc R
H29B H 0.3804 1.0594 0.3877 0.061 Uiso 1 1 calc R
H29C H 0.4973 1.0771 0.4242 0.061 Uiso 1 1 calc R
C30 C 0.4611(6) 1.1517(6) 0.2519(5) 0.0351(17) Uani 1 1 d .
H30A H 0.4754 1.1583 0.1872 0.053 Uiso 1 1 calc R
H30B H 0.5089 1.1904 0.2930 0.053 Uiso 1 1 calc R
H30C H 0.3919 1.1728 0.2566 0.053 Uiso 1 1 calc R

loop_
_atom_site_aniso_label
_atom_site_aniso_U_11
_atom_site_aniso_U_22
_atom_site_aniso_U_33
_atom_site_aniso_U_23
_atom_site_aniso_U_13
_atom_site_aniso_U_12
Sn1 0.0262(3) 0.0331(3) 0.0199(3) 0.00388(19) 0.00326(19) 0.00646(19)
Cl1 0.0279(7) 0.0087(6) 0.0084(6) 0.0076(5) 0.0084(5) 0.0105(5)
C1 0.022(3) 0.022(3) 0.018(3) 0.000(3) 0.000(2) -0.004(3)
C2 0.020(3) 0.022(3) 0.023(3) -0.001(3) 0.000(3) -0.005(3)
C3 0.024(3) 0.024(3) 0.029(4) 0.004(3) -0.004(3) -0.006(3)
C4 0.035(4) 0.026(4) 0.021(3) 0.006(3) -0.004(3) -0.008(3)
C5 0.030(4) 0.031(4) 0.018(3) 0.003(3) 0.005(3) -0.010(3)
C6 0.021(3) 0.026(3) 0.023(3) 0.001(3) 0.003(3) -0.005(3)
C7 0.017(3) 0.019(3) 0.026(3) 0.005(3) -0.002(3) 0.003(2)
C8 0.021(3) 0.023(3) 0.029(4) 0.002(3) 0.001(3) 0.005(3)
C9 0.031(4) 0.024(4) 0.043(4) -0.002(3) 0.013(3) -0.001(3)
C10 0.039(4) 0.036(4) 0.043(5) -0.003(4) 0.021(4) 0.002(3)
C11 0.039(4) 0.031(4) 0.034(4) -0.010(3) 0.007(3) 0.006(3)
C12 0.027(4) 0.028(4) 0.028(4) 0.002(3) -0.005(3) 0.001(3)
C13 0.020(3) 0.023(3) 0.032(4) -0.003(3) 0.006(3) -0.003(3)
C14 0.031(4) 0.036(4) 0.035(4) -0.003(3) 0.000(3) -0.002(3)
C15 0.042(4) 0.021(4) 0.044(5) -0.002(3) 0.008(4) 0.000(3)
C16 0.024(3) 0.026(4) 0.040(4) -0.008(3) -0.001(3) -0.001(3)
C17 0.048(5) 0.039(5) 0.044(5) -0.007(4) -0.010(4) -0.009(4)
C18 0.036(4) 0.035(4) 0.041(4) 0.003(4) 0.003(3) -0.006(3)
C19 0.019(3) 0.039(4) 0.019(3) 0.001(3) 0.007(3) -0.004(3)
C20 0.023(3) 0.043(4) 0.024(3) 0.001(3) 0.004(3) -0.005(3)
C21 0.024(4) 0.048(5) 0.035(4) -0.003(4) 0.001(3) -0.008(3)
C22 0.020(4) 0.062(6) 0.036(4) -0.001(4) 0.003(3) 0.000(4)
C23 0.026(4) 0.047(5) 0.031(4) -0.003(3) 0.008(3) 0.007(3)
C24 0.024(3) 0.042(4) 0.019(3) 0.001(3) 0.007(3) 0.000(3)
C25 0.025(4) 0.038(4) 0.034(4) 0.002(3) -0.001(3) -0.009(3)
C26 0.065(6) 0.032(4) 0.050(5) -0.005(4) 0.002(4) 0.003(4)
C27 0.037(5) 0.049(5) 0.063(6) 0.015(5) 0.008(4) -0.007(4)
C28 0.027(4) 0.037(4) 0.030(4) -0.002(3) 0.004(3) 0.002(3)
C29 0.053(5) 0.043(5) 0.026(4) -0.004(3) 0.004(4) -0.003(4)
C30 0.037(4) 0.041(5) 0.027(4) -0.004(3) 0.002(3) 0.004(3)

loop_
_atom_type_symbol
_atom_type_description
_atom_type_scat_dispersion_real
_atom_type_scat_dispersion_imag
_atom_type_scat_source
C C 0.0033 0.0016 'International Tables Vol C Tables 4.2.6.8 and 6.1.1.4'
H H 0.0000 0.0000 'International Tables Vol C Tables 4.2.6.8 and 6.1.1.4'
Cl Cl 0.1484 0.1585 'International Tables Vol C Tables 4.2.6.8 and 6.1.1.4'
Sn Sn -0.6537 1.4246 'International Tables Vol C Tables 4.2.6.8 and 6.1.1.4'

loop_
_geom_angle_atom_site_label_1
_geom_angle_atom_site_label_2
_geom_angle_atom_site_label_3
_geom_angle
C1 Sn1 Cl1 91.14(17)
C6 C1 C2 118.5(6)
C6 C1 Sn1 131.6(5)
C2 C1 Sn1 109.9(5)
C3 C2 C1 120.7(6)
C3 C2 C7 120.4(6)
C1 C2 C7 118.9(6)
C4 C3 C2 119.2(6)
C3 C4 C5 120.9(6)
C4 C5 C6 120.9(7)
C5 C6 C1 119.8(6)
C5 C6 C19 119.5(6)
C1 C6 C19 120.4(6)
C12 C7 C8 120.2(6)
C12 C7 C2 121.1(6)
C8 C7 C2 118.7(6)
C9 C8 C7 118.7(7)
C9 C8 C13 120.0(6)
C7 C8 C13 121.3(6)
C10 C9 C8 121.2(7)
C11 C10 C9 120.2(7)
C10 C11 C12 121.3(7)
C11 C12 C7 118.4(7)
C11 C12 C16 119.7(7)
C7 C12 C16 121.8(7)
C8 C13 C15 113.2(6)
C8 C13 C14 110.0(6)
C15 C13 C14 109.7(6)
C12 C16 C18 110.9(6)
C12 C16 C17 112.2(7)
C18 C16 C17 109.7(7)
C20 C19 C24 121.4(7)
C20 C19 C6 117.4(6)
C24 C19 C6 121.1(6)
C21 C20 C19 118.3(7)
C21 C20 C25 119.5(7)
C19 C20 C25 122.1(6)
C22 C21 C20 120.7(7)
C21 C22 C23 120.9(7)
C22 C23 C24 120.2(8)
C23 C24 C19 118.4(7)
C23 C24 C28 119.8(7)
C19 C24 C28 121.7(6)
C20 C25 C27 111.1(7)
C20 C25 C26 113.4(7)
C27 C25 C26 110.4(7)
C24 C28 C30 115.9(6)
C24 C28 C29 108.7(6)
C30 C28 C29 108.7(6)

loop_
_geom_bond_atom_site_label_1
_geom_bond_atom_site_label_2
_geom_bond_distance
Sn1 C1 2.225(6)
Sn1 Cl1 2.6505(14)
C1 C6 1.406(9)
C1 C2 1.413(9)
C2 C3 1.406(10)
C2 C7 1.505(9)
C3 C4 1.374(11)
C4 C5 1.382(10)
C5 C6 1.390(9)
C6 C19 1.510(9)
C7 C12 1.413(10)
C7 C8 1.427(10)
C8 C9 1.389(10)
C8 C13 1.518(10)
C9 C10 1.383(11)
C10 C11 1.383(12)
C11 C12 1.399(11)
C12 C16 1.518(10)
C13 C15 1.527(10)
C13 C14 1.545(10)
C16 C18 1.524(11)
C16 C17 1.535(11)
C19 C20 1.404(10)
C19 C24 1.410(11)
C20 C21 1.396(11)
C20 C25 1.521(11)
C21 C22 1.381(13)
C22 C23 1.389(12)
C23 C24 1.399(10)
C24 C28 1.533(11)
C25 C27 1.528(11)
C25 C26 1.539(12)
C28 C30 1.540(12)
C28 C29 1.543(11)
